data_2224956
loop_
_publ_author_name
'Chen, Huaxiong'
'Shi, Rui'
'Chen, Shusen'
'Jin, Shaohua'
'Li, Lijie'
'Shi, Yanshan'

_publ_section_title 4,10-Diformyl-2,6,8,12-tetranitro-2,4,6,8,10,12-hexaazatetracyclo[5.5.0.0^5,9^.0^3,11^]dodecane
_journal_coeditor_code FL2282
_journal_issue 2
_journal_name_full 'Acta Crystallographica Section E'
_journal_page_first o338
_journal_paper_doi 10.1107/S1600536809055676
_journal_volume 66
_journal_year 2010
_chemical_formula_iupac 'C8 H8 N10 O10'
_chemical_formula_moiety 'C8 H8 N10 O10'
_chemical_formula_sum 'C8 H8 N10 O10'
_chemical_formula_weight 404.24
_chemical_name_systematic
;
4,10-Diformyl-2,6,8,12-tetranitro-2,4,6,8,10,12-
hexaazatetracyclo[5.5.0.0^5,9^.0^3,11^]dodecane
;
_space_group_IT_number 19
_symmetry_cell_setting orthorhombic
_symmetry_space_group_name_Hall 'P 2ac 2ab'
_symmetry_space_group_name_H-M 'P 21 21 21'
_atom_sites_solution_hydrogens geom
_atom_sites_solution_primary direct
_atom_sites_solution_secondary difmap
_audit_creation_method SHELXL-97
_cell_angle_alpha 90.00
_cell_angle_beta 90.00
_cell_angle_gamma 90.00
_cell_formula_units_Z 4
_cell_length_a 8.7794(15)
_cell_length_b 12.715(2)
_cell_length_c 12.716(2)
_cell_measurement_reflns_used 4366
_cell_measurement_temperature 93(2)
_cell_measurement_theta_max 27.49
_cell_measurement_theta_min 3.20
_cell_volume 1419.5(4)
_computing_cell_refinement 'CrystalClear (Rigaku, 2008)'
_computing_data_collection 'CrystalClear (Rigaku, 2008)'
_computing_data_reduction 'Crystalclear (Rigaku, 2008)'
_computing_molecular_graphics 'SHELXTL (Sheldrick, 2008)'
_computing_publication_material 'SHELXL97 (Sheldrick, 2008)'
_computing_structure_refinement 'SHELXL97 (Sheldrick, 2008)'
_computing_structure_solution 'SHELXS97 (Sheldrick, 2008)'
_diffrn_ambient_temperature 93(2)
_diffrn_detector_area_resol_mean 28.5714
_diffrn_measured_fraction_theta_full 0.998
_diffrn_measured_fraction_theta_max 0.998
_diffrn_measurement_device_type 'Rigaku AFC10/Saturn724+'
_diffrn_measurement_method Multi-scan
_diffrn_radiation_monochromator graphite
_diffrn_radiation_source 'Rotating Anode'
_diffrn_radiation_type MoK\a
_diffrn_radiation_wavelength 0.71073
_diffrn_reflns_av_R_equivalents 0.0467
_diffrn_reflns_av_sigmaI/netI 0.0343
_diffrn_reflns_limit_h_max 11
_diffrn_reflns_limit_h_min -11
_diffrn_reflns_limit_k_max 15
_diffrn_reflns_limit_k_min -16
_diffrn_reflns_limit_l_max 16
_diffrn_reflns_limit_l_min -16
_diffrn_reflns_number 11584
_diffrn_reflns_theta_full 27.48
_diffrn_reflns_theta_max 27.48
_diffrn_reflns_theta_min 3.20
_diffrn_standards_decay_% 0
_diffrn_standards_interval_count 0
_diffrn_standards_interval_time 0
_diffrn_standards_number 0
_exptl_absorpt_coefficient_mu 0.174
_exptl_absorpt_correction_type none
_exptl_crystal_colour Colorless
_exptl_crystal_density_diffrn 1.891
_exptl_crystal_density_method 'not measured'
_exptl_crystal_description Prism
_exptl_crystal_F_000 824
_exptl_crystal_size_max 0.20
_exptl_crystal_size_mid 0.13
_exptl_crystal_size_min 0.09
_refine_diff_density_max 0.245
_refine_diff_density_min -0.217
_refine_ls_extinction_coef 0.0059(19)
_refine_ls_extinction_expression Fc^*^=kFc[1+0.001xFc^2^\l^3^/sin(2\q)]^-1/4^
_refine_ls_extinction_method 'SHELXL97 (Sheldrick, 2008)'
_refine_ls_goodness_of_fit_ref 1.003
_refine_ls_hydrogen_treatment constr
_refine_ls_matrix_type full
_refine_ls_number_parameters 254
_refine_ls_number_reflns 1866
_refine_ls_number_restraints 0
_refine_ls_restrained_S_all 1.003
_refine_ls_R_factor_all 0.0436
_refine_ls_R_factor_gt 0.0405
_refine_ls_shift/su_max 0.001
_refine_ls_shift/su_mean 0.000
_refine_ls_structure_factor_coef Fsqd
_refine_ls_weighting_details 'calc w=1/[\s^2^(Fo^2^)+(0.0526P)^2^+0.6160P] where P=(Fo^2^+2Fc^2^)/3'
_refine_ls_weighting_scheme calc
_refine_ls_wR_factor_gt 0.0918
_refine_ls_wR_factor_ref 0.0940
_reflns_number_gt 1786
_reflns_number_total 1866
_reflns_threshold_expression I>2sigma(I)
_cod_data_source_file fl2282.cif
_cod_data_source_block I
_cod_depositor_comments
;
The following automatic conversions were performed:
'_symmetry_cell_setting' value 'Orthorhombic' changed to 'orthorhombic'
according to '/home/saulius/struct/CIF-dictionaries/cif_core.dic'
dictionary named 'cif_core.dic' version 2.4.1 from 2010-06-29.

Automatic conversion script
Id: cif_fix_enum 1527 2010-12-29 10:47:43Z saulius 

The following automatic conversions were performed:

'_symmetry_cell_setting' value 'Orthorhombic' changed to
'orthorhombic' according to
/home/saulius/struct/CIF-dictionaries/cif_core.dic dictionary named
'cif_core.dic' version 2.4.1 from 2010-06-29.

Automatic conversion script
Id: cif_fix_values 1715 2011-07-08 13:25:40Z adriana 
;
_cod_original_cell_volume 1419.6(4)
_cod_database_code 2224956
_cod_database_fobs_code 2224956

loop_
_symmetry_equiv_pos_as_xyz
'x, y, z'
'-x+1/2, -y, z+1/2'
'-x, y+1/2, -z+1/2'
'x+1/2, -y+1/2, -z'

loop_
_atom_site_type_symbol
_atom_site_label
_atom_site_fract_x
_atom_site_fract_y
_atom_site_fract_z
_atom_site_U_iso_or_equiv
_atom_site_adp_type
_atom_site_calc_flag
_atom_site_refinement_flags
_atom_site_occupancy
_atom_site_disorder_assembly
_atom_site_disorder_group
O O1 0.4082(3) 0.85128(17) 0.61717(16) 0.0240(5) Uani d . 1 . .
O O2 0.3469(3) 0.90661(16) 0.77458(17) 0.0216(5) Uani d . 1 . .
O O3 0.0964(3) 0.53590(17) 0.52348(15) 0.0199(5) Uani d . 1 . .
O O4 -0.0683(2) 0.49964(16) 0.64766(17) 0.0211(5) Uani d . 1 . .
O O5 0.6678(2) 0.63739(16) 0.65467(17) 0.0210(5) Uani d . 1 . .
O O6 0.6745(2) 0.61863(16) 0.82517(17) 0.0209(5) Uani d . 1 . .
O O7 0.4006(3) 0.41001(17) 0.57581(16) 0.0233(5) Uani d . 1 . .
O O8 0.3173(3) 0.33820(16) 0.72066(18) 0.0256(5) Uani d . 1 . .
O O9 0.4078(2) 0.73460(18) 1.03162(16) 0.0227(5) Uani d . 1 . .
O O10 0.0492(3) 0.40004(17) 0.91506(17) 0.0239(5) Uani d . 1 . .
N N1 0.2201(3) 0.77417(18) 0.70425(19) 0.0156(5) Uani d . 1 . .
N N2 0.0774(3) 0.64219(18) 0.66086(18) 0.0143(5) Uani d . 1 . .
N N3 0.4504(3) 0.65013(19) 0.74559(18) 0.0149(5) Uani d . 1 . .
N N4 0.2978(3) 0.51090(18) 0.70091(18) 0.0143(5) Uani d . 1 . .
N N5 0.2786(3) 0.70758(17) 0.87793(18) 0.0142(5) Uani d . 1 . .
N N6 0.1089(3) 0.55208(18) 0.82910(18) 0.0149(5) Uani d . 1 . .
N N7 0.3337(3) 0.84824(18) 0.69836(19) 0.0177(5) Uani d . 1 . .
N N8 0.0326(3) 0.55254(19) 0.60750(19) 0.0163(5) Uani d . 1 . .
N N9 0.6093(3) 0.63184(18) 0.7414(2) 0.0164(5) Uani d . 1 . .
N N10 0.3446(3) 0.41296(19) 0.66374(19) 0.0179(5) Uani d . 1 . .
C C1 0.2262(3) 0.6855(2) 0.6321(2) 0.0152(6) Uani d . 1 . .
H H1 0.2281 0.7093 0.5572 0.018 Uiso calc R 1 . .
C C2 0.1599(3) 0.7422(2) 0.8080(2) 0.0166(6) Uani d . 1 . .
H H2 0.0984 0.7998 0.8404 0.020 Uiso calc R 1 . .
C C3 0.0559(3) 0.6462(2) 0.7767(2) 0.0147(6) Uani d . 1 . .
H H3 -0.0530 0.6606 0.7947 0.018 Uiso calc R 1 . .
C C4 0.3630(3) 0.6075(2) 0.6572(2) 0.0148(6) Uani d . 1 . .
H H4 0.4281 0.5937 0.5942 0.018 Uiso calc R 1 . .
C C5 0.3705(3) 0.6206(2) 0.8431(2) 0.0146(6) Uani d . 1 . .
H H5 0.4451 0.5999 0.8989 0.018 Uiso calc R 1 . .
C C6 0.2672(3) 0.5255(2) 0.8130(2) 0.0148(6) Uani d . 1 . .
H H6 0.2958 0.4613 0.8540 0.018 Uiso calc R 1 . .
C C7 0.3069(4) 0.7593(2) 0.9714(2) 0.0190(6) Uani d . 1 . .
H H7 0.2439 0.8173 0.9895 0.023 Uiso calc R 1 . .
C C8 0.0109(4) 0.4835(2) 0.8771(2) 0.0195(6) Uani d . 1 . .
H H8 -0.0937 0.5025 0.8810 0.023 Uiso calc R 1 . .

loop_
_atom_site_aniso_label
_atom_site_aniso_U_11
_atom_site_aniso_U_22
_atom_site_aniso_U_33
_atom_site_aniso_U_12
_atom_site_aniso_U_13
_atom_site_aniso_U_23
O1 0.0279(12) 0.0256(11) 0.0184(10) -0.0046(10) 0.0081(9) 0.0027(9)
O2 0.0257(12) 0.0141(9) 0.0251(11) -0.0016(9) -0.0003(9) -0.0051(9)
O3 0.0234(12) 0.0236(10) 0.0127(9) 0.0024(9) 0.0006(9) -0.0024(8)
O4 0.0173(11) 0.0193(10) 0.0266(11) -0.0033(9) 0.0003(9) -0.0016(9)
O5 0.0170(11) 0.0245(11) 0.0217(11) 0.0005(9) 0.0064(9) -0.0007(9)
O6 0.0191(11) 0.0209(10) 0.0226(11) 0.0008(9) -0.0067(9) -0.0013(8)
O7 0.0289(12) 0.0235(11) 0.0175(10) 0.0060(11) 0.0033(9) -0.0041(9)
O8 0.0360(14) 0.0130(10) 0.0278(12) 0.0012(10) 0.0008(11) 0.0026(9)
O9 0.0232(11) 0.0282(11) 0.0167(10) -0.0023(10) -0.0049(9) -0.0026(9)
O10 0.0285(12) 0.0212(11) 0.0221(11) -0.0076(10) -0.0001(10) 0.0030(9)
N1 0.0186(12) 0.0131(10) 0.0151(11) -0.0028(10) 0.0005(10) -0.0001(9)
N2 0.0156(12) 0.0135(11) 0.0136(11) -0.0018(10) -0.0010(10) -0.0035(9)
N3 0.0118(12) 0.0176(11) 0.0152(11) 0.0000(10) -0.0005(10) -0.0005(9)
N4 0.0164(12) 0.0116(10) 0.0148(11) 0.0008(10) 0.0020(9) -0.0007(9)
N5 0.0161(12) 0.0137(11) 0.0129(11) -0.0010(9) -0.0006(10) -0.0015(9)
N6 0.0158(12) 0.0142(11) 0.0146(11) -0.0004(9) -0.0015(10) 0.0025(9)
N7 0.0169(13) 0.0144(11) 0.0218(12) 0.0020(10) -0.0007(11) 0.0021(10)
N8 0.0176(12) 0.0152(11) 0.0161(11) 0.0004(10) -0.0039(10) -0.0001(9)
N9 0.0146(12) 0.0128(11) 0.0217(12) -0.0002(10) 0.0014(10) -0.0017(10)
N10 0.0203(13) 0.0150(11) 0.0184(12) 0.0043(10) -0.0023(11) -0.0015(10)
C1 0.0178(14) 0.0135(12) 0.0144(13) -0.0016(11) 0.0009(11) 0.0014(10)
C2 0.0199(15) 0.0145(13) 0.0154(13) 0.0006(12) -0.0001(12) -0.0004(11)
C3 0.0132(13) 0.0162(13) 0.0146(12) 0.0006(11) -0.0011(11) 0.0011(11)
C4 0.0174(14) 0.0135(12) 0.0134(13) 0.0018(11) 0.0000(11) -0.0008(11)
C5 0.0141(14) 0.0182(13) 0.0116(12) 0.0002(11) 0.0005(11) 0.0007(10)
C6 0.0147(14) 0.0173(13) 0.0125(13) -0.0005(11) -0.0018(11) -0.0002(10)
C7 0.0218(15) 0.0174(13) 0.0178(14) -0.0035(12) 0.0014(12) -0.0040(12)
C8 0.0211(15) 0.0217(15) 0.0156(13) -0.0087(13) -0.0013(12) 0.0005(12)

loop_
_atom_type_symbol
_atom_type_description
_atom_type_scat_dispersion_real
_atom_type_scat_dispersion_imag
_atom_type_scat_source
C C 0.0033 0.0000 'International Tables Vol C Tables 4.2.6.8 and 6.1.1.4'
H H 0.0000 0.0000 'International Tables Vol C Tables 4.2.6.8 and 6.1.1.4'
N N 0.0061 0.0000 'International Tables Vol C Tables 4.2.6.8 and 6.1.1.4'
O O 0.0106 0.0000 'International Tables Vol C Tables 4.2.6.8 and 6.1.1.4'

loop_
_geom_angle_atom_site_label_1
_geom_angle_atom_site_label_2
_geom_angle_atom_site_label_3
_geom_angle_site_symmetry_1
_geom_angle_site_symmetry_3
_geom_angle
_geom_angle_publ_flag
N7 N1 C1 . . 118.1(2) ?
N7 N1 C2 . . 119.8(2) ?
C1 N1 C2 . . 111.3(2) ?
N8 N2 C1 . . 116.2(2) ?
N8 N2 C3 . . 118.6(2) ?
C1 N2 C3 . . 110.4(2) ?
N9 N3 C4 . . 115.3(2) ?
N9 N3 C5 . . 117.3(2) ?
C4 N3 C5 . . 107.6(2) ?
N10 N4 C6 . . 119.9(2) ?
N10 N4 C4 . . 120.4(2) ?
C6 N4 C4 . . 109.6(2) ?
C7 N5 C5 . . 122.0(2) ?
C7 N5 C2 . . 121.1(2) ?
C5 N5 C2 . . 116.8(2) ?
C8 N6 C6 . . 121.3(2) ?
C8 N6 C3 . . 122.0(2) ?
C6 N6 C3 . . 116.0(2) ?
O1 N7 O2 . . 126.7(2) ?
O1 N7 N1 . . 117.1(2) ?
O2 N7 N1 . . 116.1(2) ?
O4 N8 O3 . . 126.9(3) ?
O4 N8 N2 . . 117.0(2) ?
O3 N8 N2 . . 116.1(2) ?
O5 N9 O6 . . 126.9(2) ?
O5 N9 N3 . . 116.1(2) ?
O6 N9 N3 . . 116.8(2) ?
O8 N10 O7 . . 126.8(3) ?
O8 N10 N4 . . 115.9(2) ?
O7 N10 N4 . . 117.1(2) ?
N1 C1 N2 . . 95.8(2) ?
N1 C1 C4 . . 112.6(2) ?
N2 C1 C4 . . 112.9(2) ?
N1 C1 H1 . . 111.5 ?
N2 C1 H1 . . 111.5 ?
C4 C1 H1 . . 111.5 ?
N5 C2 N1 . . 112.1(2) ?
N5 C2 C3 . . 109.8(2) ?
N1 C2 C3 . . 101.3(2) ?
N5 C2 H2 . . 111.1 ?
N1 C2 H2 . . 111.1 ?
C3 C2 H2 . . 111.1 ?
N6 C3 N2 . . 112.8(2) ?
N6 C3 C2 . . 109.8(2) ?
N2 C3 C2 . . 101.7(2) ?
N6 C3 H3 . . 110.7 ?
N2 C3 H3 . . 110.7 ?
C2 C3 H3 . . 110.7 ?
N4 C4 N3 . . 102.9(2) ?
N4 C4 C1 . . 107.7(2) ?
N3 C4 C1 . . 108.6(2) ?
N4 C4 H4 . . 112.4 ?
N3 C4 H4 . . 112.4 ?
C1 C4 H4 . . 112.4 ?
N5 C5 N3 . . 109.3(2) ?
N5 C5 C6 . . 110.2(2) ?
N3 C5 C6 . . 105.5(2) ?
N5 C5 H5 . . 110.6 ?
N3 C5 H5 . . 110.6 ?
C6 C5 H5 . . 110.6 ?
N6 C6 N4 . . 110.2(2) ?
N6 C6 C5 . . 110.1(2) ?
N4 C6 C5 . . 103.4(2) ?
N6 C6 H6 . . 111.0 ?
N4 C6 H6 . . 111.0 ?
C5 C6 H6 . . 111.0 ?
O9 C7 N5 . . 123.5(3) ?
O9 C7 H7 . . 118.2 ?
N5 C7 H7 . . 118.2 ?
O10 C8 N6 . . 124.1(3) ?
O10 C8 H8 . . 118.0 ?
N6 C8 H8 . . 118.0 ?

loop_
_geom_bond_atom_site_label_1
_geom_bond_atom_site_label_2
_geom_bond_site_symmetry_2
_geom_bond_distance
_geom_bond_publ_flag
O1 N7 . 1.223(3) ?
O2 N7 . 1.226(3) ?
O3 N8 . 1.225(3) ?
O4 N8 . 1.224(3) ?
O5 N9 . 1.218(3) ?
O6 N9 . 1.221(3) ?
O7 N10 . 1.222(3) ?
O8 N10 . 1.219(3) ?
O9 C7 . 1.212(3) ?
O10 C8 . 1.213(4) ?
N1 N7 . 1.374(3) ?
N1 C1 . 1.454(3) ?
N1 C2 . 1.478(4) ?
N2 N8 . 1.384(3) ?
N2 C1 . 1.464(4) ?
N2 C3 . 1.486(3) ?
N3 N9 . 1.415(3) ?
N3 C4 . 1.465(3) ?
N3 C5 . 1.474(3) ?
N4 N10 . 1.394(3) ?
N4 C6 . 1.462(4) ?
N4 C4 . 1.464(3) ?
N5 C7 . 1.381(4) ?
N5 C5 . 1.439(3) ?
N5 C2 . 1.439(4) ?
N6 C8 . 1.369(4) ?
N6 C6 . 1.445(4) ?
N6 C3 . 1.446(4) ?
C1 C4 . 1.590(4) ?
C1 H1 . 1.0000 ?
C2 C3 . 1.575(4) ?
C2 H2 . 1.0000 ?
C3 H3 . 1.0000 ?
C4 H4 . 1.0000 ?
C5 C6 . 1.559(4) ?
C5 H5 . 1.0000 ?
C6 H6 . 1.0000 ?
C7 H7 . 0.9500 ?
C8 H8 . 0.9500 ?

loop_
_geom_torsion_atom_site_label_1
_geom_torsion_atom_site_label_2
_geom_torsion_atom_site_label_3
_geom_torsion_atom_site_label_4
_geom_torsion_site_symmetry_1
_geom_torsion_site_symmetry_2
_geom_torsion_site_symmetry_3
_geom_torsion_site_symmetry_4
_geom_torsion
_geom_torsion_publ_flag
C1 N1 N7 O1 . . . . 19.1(3) ?
C2 N1 N7 O1 . . . . 160.2(3) ?
C1 N1 N7 O2 . . . . -162.8(2) ?
C2 N1 N7 O2 . . . . -21.7(4) ?
C1 N2 N8 O4 . . . . 161.1(2) ?
C3 N2 N8 O4 . . . . 25.9(4) ?
C1 N2 N8 O3 . . . . -20.4(3) ?
C3 N2 N8 O3 . . . . -155.6(2) ?
C4 N3 N9 O5 . . . . 38.0(3) ?
C5 N3 N9 O5 . . . . 166.3(2) ?
C4 N3 N9 O6 . . . . -146.3(2) ?
C5 N3 N9 O6 . . . . -18.0(3) ?
C6 N4 N10 O8 . . . . 19.8(4) ?
C4 N4 N10 O8 . . . . 161.4(3) ?
C6 N4 N10 O7 . . . . -164.2(3) ?
C4 N4 N10 O7 . . . . -22.5(4) ?
N7 N1 C1 N2 . . . . -173.1(2) ?
C2 N1 C1 N2 . . . . 42.6(3) ?
N7 N1 C1 C4 . . . . 69.1(3) ?
C2 N1 C1 C4 . . . . -75.2(3) ?
N8 N2 C1 N1 . . . . 179.2(2) ?
C3 N2 C1 N1 . . . . -42.1(3) ?
N8 N2 C1 C4 . . . . -63.2(3) ?
C3 N2 C1 C4 . . . . 75.4(3) ?
C7 N5 C2 N1 . . . . 118.5(3) ?
C5 N5 C2 N1 . . . . -58.4(3) ?
C7 N5 C2 C3 . . . . -129.8(3) ?
C5 N5 C2 C3 . . . . 53.4(3) ?
N7 N1 C2 N5 . . . . -54.2(3) ?
C1 N1 C2 N5 . . . . 89.3(3) ?
N7 N1 C2 C3 . . . . -171.2(2) ?
C1 N1 C2 C3 . . . . -27.7(3) ?
C8 N6 C3 N2 . . . . -112.2(3) ?
C6 N6 C3 N2 . . . . 57.9(3) ?
C8 N6 C3 C2 . . . . 135.2(3) ?
C6 N6 C3 C2 . . . . -54.7(3) ?
N8 N2 C3 N6 . . . . 47.3(3) ?
C1 N2 C3 N6 . . . . -90.3(3) ?
N8 N2 C3 C2 . . . . 164.8(2) ?
C1 N2 C3 C2 . . . . 27.2(3) ?
N5 C2 C3 N6 . . . . 1.0(3) ?
N1 C2 C3 N6 . . . . 119.7(2) ?
N5 C2 C3 N2 . . . . -118.7(2) ?
N1 C2 C3 N2 . . . . 0.0(3) ?
N10 N4 C4 N3 . . . . -112.6(3) ?
C6 N4 C4 N3 . . . . 32.6(3) ?
N10 N4 C4 C1 . . . . 132.8(3) ?
C6 N4 C4 C1 . . . . -82.0(3) ?
N9 N3 C4 N4 . . . . 100.9(3) ?
C5 N3 C4 N4 . . . . -32.1(3) ?
N9 N3 C4 C1 . . . . -145.1(2) ?
C5 N3 C4 C1 . . . . 81.9(3) ?
N1 C1 C4 N4 . . . . 108.5(2) ?
N2 C1 C4 N4 . . . . 1.3(3) ?
N1 C1 C4 N3 . . . . -2.3(3) ?
N2 C1 C4 N3 . . . . -109.5(3) ?
C7 N5 C5 N3 . . . . -115.4(3) ?
C2 N5 C5 N3 . . . . 61.5(3) ?
C7 N5 C5 C6 . . . . 129.1(3) ?
C2 N5 C5 C6 . . . . -54.0(3) ?
N9 N3 C5 N5 . . . . 130.0(2) ?
C4 N3 C5 N5 . . . . -98.1(3) ?
N9 N3 C5 C6 . . . . -111.5(3) ?
C4 N3 C5 C6 . . . . 20.4(3) ?
C8 N6 C6 N4 . . . . 111.2(3) ?
C3 N6 C6 N4 . . . . -58.9(3) ?
C8 N6 C6 C5 . . . . -135.4(3) ?
C3 N6 C6 C5 . . . . 54.4(3) ?
N10 N4 C6 N6 . . . . -117.0(3) ?
C4 N4 C6 N6 . . . . 97.6(3) ?
N10 N4 C6 C5 . . . . 125.5(3) ?
C4 N4 C6 C5 . . . . -19.9(3) ?
N5 C5 C6 N6 . . . . -0.2(3) ?
N3 C5 C6 N6 . . . . -118.1(2) ?
N5 C5 C6 N4 . . . . 117.4(2) ?
N3 C5 C6 N4 . . . . -0.4(3) ?
C5 N5 C7 O9 . . . . -1.5(4) ?
C2 N5 C7 O9 . . . . -178.2(3) ?
C6 N6 C8 O10 . . . . 4.8(4) ?
C3 N6 C8 O10 . . . . 174.3(3) ?
